data_7154587
loop_
_publ_author_name
'Dai, Jie'
'Ren, Wenlong'
'Wang, Haining'
'Shi, Yian'

_publ_section_title
;
 A facile approach to \b-amino acid derivatives via palladium-catalyzed
 hydrocarboxylation of enimides with formic acid.
;
_journal_issue 31
_journal_name_full 'Organic &amp; biomolecular chemistry'
_journal_page_first 8429
_journal_page_last 8432
_journal_paper_doi 10.1039/c5ob01304f
_journal_volume 13
_journal_year 2015
_chemical_formula_moiety 'C11 H9 N O4'
_chemical_formula_sum 'C11 H9 N O4'
_chemical_formula_weight 219.19
_space_group_crystal_system triclinic
_space_group_IT_number 2
_space_group_name_Hall '-P 1'
_space_group_name_H-M_alt 'P -1'
_symmetry_space_group_name_Hall '-P 1'
_symmetry_space_group_name_H-M 'P -1'
_atom_sites_solution_hydrogens geom
_atom_sites_solution_primary direct
_audit_creation_date 2015-02-12
_audit_creation_method
;
Olex2 1.2
(compiled 2015.01.26 svn.r3150 for OlexSys, GUI svn.r4998)
;
_audit_update_record
;
2015-06-13 deposited with the CCDC.
2015-07-09 downloaded from the CCDC.
;
_cell_angle_alpha 80.505(11)
_cell_angle_beta 76.238(11)
_cell_angle_gamma 65.983(9)
_cell_formula_units_Z 4
_cell_length_a 8.629(2)
_cell_length_b 10.440(3)
_cell_length_c 12.379(4)
_cell_measurement_reflns_used 3327
_cell_measurement_temperature 173.1500
_cell_measurement_theta_max 27.4838
_cell_measurement_theta_min 1.6987
_cell_volume 986.5(5)
_computing_cell_refinement 'CrystalClear (Rigaku Inc., 2007)'
_computing_data_collection 'CrystalClear (Rigaku Inc., 2007)'
_computing_data_reduction 'CrystalClear (Rigaku Inc., 2007)'
_computing_molecular_graphics 'Olex2 (Dolomanov et al., 2009)'
_computing_publication_material 'Olex2 (Dolomanov et al., 2009)'
_computing_structure_refinement 'SHELXL (Sheldrick, 2014)'
_computing_structure_solution
;
'SHELXT (Sheldrick, 2014)'
;
_diffrn_ambient_temperature 173.1500
_diffrn_detector_area_resol_mean 28.5714
_diffrn_measured_fraction_theta_full 0.980
_diffrn_measured_fraction_theta_max 0.976
_diffrn_measurement_details
;
scan:
    Number of images: 360
               Slice: -110.0000 - 70.0000
         Image width: 0.5000
            Exp time: 5.0000
       Rotation axis: Omega
               Omega: 0.0000
                 Chi: 45.0000
                 Phi: 270.0000
                 XTD: 40.0487
              2theta: -20.2261
scan:
    Number of images: 360
               Slice: -110.0000 - 70.0000
         Image width: 0.5000
            Exp time: 5.0000
       Rotation axis: Omega
               Omega: 0.0000
                 Chi: 45.0000
                 Phi: 90.0000
                 XTD: 40.0487
              2theta: -20.2261
;
_diffrn_measurement_device
;
Saturn724+ (2x2 bin mode)
;
_diffrn_measurement_device_details
;
AFC10: Fixed Chi 2 circle
;
_diffrn_measurement_device_type 'Saturn724+ CCD'
_diffrn_measurement_method '\w scans at fixed \c = 45\%'
_diffrn_orient_matrix_type d*Trek
_diffrn_orient_matrix_UB_11 0.0146
_diffrn_orient_matrix_UB_12 -0.0727
_diffrn_orient_matrix_UB_13 -0.1058
_diffrn_orient_matrix_UB_21 0.0809
_diffrn_orient_matrix_UB_22 -0.0090
_diffrn_orient_matrix_UB_23 0.0667
_diffrn_orient_matrix_UB_31 -0.0510
_diffrn_orient_matrix_UB_32 -0.0481
_diffrn_orient_matrix_UB_33 0.0452
_diffrn_radiation_detector CCD
_diffrn_radiation_monochromator 'Graphite Monochromator'
_diffrn_radiation_type MoK\a
_diffrn_radiation_wavelength 0.71073
_diffrn_reflns_av_R_equivalents 0.0257
_diffrn_reflns_av_unetI/netI 0.0295
_diffrn_reflns_laue_measured_fraction_full 0.980
_diffrn_reflns_laue_measured_fraction_max 0.976
_diffrn_reflns_limit_h_max 11
_diffrn_reflns_limit_h_min -10
_diffrn_reflns_limit_k_max 12
_diffrn_reflns_limit_k_min -13
_diffrn_reflns_limit_l_max 16
_diffrn_reflns_limit_l_min -15
_diffrn_reflns_number 8415
_diffrn_reflns_point_group_measured_fraction_full 0.980
_diffrn_reflns_point_group_measured_fraction_max 0.976
_diffrn_reflns_theta_full 26.000
_diffrn_reflns_theta_max 27.497
_diffrn_reflns_theta_min 2.630
_diffrn_source 'Sealed Tube'
_diffrn_source_current 30.0000
_diffrn_source_power 1.5000
_diffrn_source_voltage 50.0000
_exptl_absorpt_coefficient_mu 0.114
_exptl_absorpt_correction_T_max 1.0000
_exptl_absorpt_correction_T_min 0.8664
_exptl_absorpt_correction_type multi-scan
_exptl_absorpt_process_details 'CrystalClear (Rigaku Inc., 2007)'
_exptl_crystal_colour Colorless
_exptl_crystal_density_diffrn 1.476
_exptl_crystal_description block
_exptl_crystal_F_000 456
_exptl_crystal_size_max 0.43
_exptl_crystal_size_mid 0.32
_exptl_crystal_size_min 0.24
_refine_diff_density_max 0.248
_refine_diff_density_min -0.252
_refine_diff_density_rms 0.052
_refine_ls_extinction_method none
_refine_ls_goodness_of_fit_ref 1.127
_refine_ls_hydrogen_treatment constr
_refine_ls_matrix_type full
_refine_ls_number_parameters 291
_refine_ls_number_reflns 4432
_refine_ls_number_restraints 0
_refine_ls_restrained_S_all 1.127
_refine_ls_R_factor_all 0.0553
_refine_ls_R_factor_gt 0.0492
_refine_ls_shift/su_max 0.000
_refine_ls_shift/su_mean 0.000
_refine_ls_structure_factor_coef Fsqd
_refine_ls_weighting_details 'w=1/[\s^2^(Fo^2^)+(0.0511P)^2^+0.3765P] where P=(Fo^2^+2Fc^2^)/3'
_refine_ls_weighting_scheme calc
_refine_ls_wR_factor_gt 0.1175
_refine_ls_wR_factor_ref 0.1215
_reflns_Friedel_coverage 0.000
_reflns_number_gt 4015
_reflns_number_total 4432
_reflns_threshold_expression 'I > 2\s(I)'
_cod_data_source_file c5ob01304f2.cif
_cod_data_source_block sa3944
_cod_depositor_comments 'Adding full bibliography for 7154587.cif.'
_cod_database_code 7154587
_shelx_space_group_comment
;
The symmetry employed for this shelxl refinement is uniquely defined
by the following loop, which should always be used as a source of
symmetry information in preference to the above space-group names.
They are only intended as comments.
;
_diffrn_number_total 4433
_olex2_refinement_description
;
1. Fixed Uiso
 At 1.2 times of:
  All C(H) groups, All C(H,H) groups
 At 1.5 times of:
  All O(H) groups
2.a Secondary CH2 refined with riding coordinates:
 C9(H9A,H9B), C10(H10A,H10B), C9A(H9AA,H9AB), C10A(H10C,H10D)
2.b Aromatic/amide H refined with riding coordinates:
 C3(H3), C4(H4A), C5(H5), C6(H6), C3A(H3A), C4A(H4AB), C5A(H5A), C6A(H6A)
2.c Idealised tetrahedral OH refined as rotating group:
 O4(H4), O4A(H4AA)
;
_shelx_shelxl_version_number 2014/7
_olex2_submission_special_instructions 'No special instructions were received'

loop_
_space_group_symop_operation_xyz
'x, y, z'
'-x, -y, -z'

loop_
_atom_site_label
_atom_site_type_symbol
_atom_site_fract_x
_atom_site_fract_y
_atom_site_fract_z
_atom_site_U_iso_or_equiv
_atom_site_adp_type
_atom_site_occupancy
_atom_site_site_symmetry_order
_atom_site_calc_flag
_atom_site_refinement_flags_posn
O1 O 0.21791(17) 0.47226(13) 0.03756(11) 0.0390(3) Uani 1 1 d .
O2 O 0.21318(17) 0.91368(13) -0.06881(11) 0.0388(3) Uani 1 1 d .
O3 O -0.12026(15) 0.72943(12) -0.26041(9) 0.0292(3) Uani 1 1 d .
O4 O -0.35992(15) 0.86110(13) -0.14883(10) 0.0334(3) Uani 1 1 d .
H4 H -0.4065 0.8583 -0.1984 0.050 Uiso 1 1 calc GR
N1 N 0.19083(17) 0.69692(14) -0.03500(11) 0.0274(3) Uani 1 1 d .
C1 C 0.24797(19) 0.57568(16) 0.03607(13) 0.0264(3) Uani 1 1 d .
C2 C 0.34984(19) 0.60355(16) 0.10460(12) 0.0248(3) Uani 1 1 d .
C3 C 0.4341(2) 0.52032(18) 0.18823(13) 0.0324(4) Uani 1 1 d .
H3 H 0.4357 0.4302 0.2097 0.039 Uiso 1 1 calc R
C4 C 0.5164(2) 0.5770(2) 0.23901(14) 0.0366(4) Uani 1 1 d .
H4A H 0.5740 0.5239 0.2960 0.044 Uiso 1 1 calc R
C5 C 0.5144(2) 0.7109(2) 0.20655(14) 0.0364(4) Uani 1 1 d .
H5 H 0.5700 0.7461 0.2426 0.044 Uiso 1 1 calc R
C6 C 0.4310(2) 0.79441(18) 0.12106(14) 0.0309(3) Uani 1 1 d .
H6 H 0.4309 0.8839 0.0985 0.037 Uiso 1 1 calc R
C7 C 0.34857(19) 0.73750(16) 0.07154(12) 0.0245(3) Uani 1 1 d .
C8 C 0.2458(2) 0.79939(16) -0.01852(13) 0.0266(3) Uani 1 1 d .
C9 C 0.0962(2) 0.70987(19) -0.12186(14) 0.0334(4) Uani 1 1 d .
H9A H 0.1225 0.6168 -0.1432 0.040 Uiso 1 1 calc R
H9B H 0.1346 0.7628 -0.1870 0.040 Uiso 1 1 calc R
C10 C -0.0975(2) 0.78232(16) -0.08504(13) 0.0266(3) Uani 1 1 d .
H10A H -0.1357 0.7323 -0.0178 0.032 Uiso 1 1 calc R
H10B H -0.1250 0.8774 -0.0677 0.032 Uiso 1 1 calc R
C11 C -0.1916(2) 0.78726(15) -0.17424(13) 0.0248(3) Uani 1 1 d .
O1A O 0.73502(16) 0.44618(13) 0.46221(11) 0.0386(3) Uani 1 1 d .
O2A O 0.86929(17) -0.00234(13) 0.62214(11) 0.0398(3) Uani 1 1 d .
O3A O 0.50612(16) 0.16442(16) 0.31083(10) 0.0426(3) Uani 1 1 d .
O4A O 0.26784(17) 0.20799(18) 0.44053(11) 0.0490(4) Uani 1 1 d .
H4AA H 0.2247 0.2109 0.3874 0.074 Uiso 1 1 calc GR
N1A N 0.77957(17) 0.21602(14) 0.52586(11) 0.0268(3) Uani 1 1 d .
C1A C 0.79643(19) 0.34355(16) 0.52344(13) 0.0257(3) Uani 1 1 d .
C2A C 0.90221(18) 0.32372(16) 0.60832(12) 0.0236(3) Uani 1 1 d .
C3A C 0.9587(2) 0.41528(17) 0.64005(14) 0.0299(3) Uani 1 1 d .
H3A H 0.9306 0.5070 0.6080 0.036 Uiso 1 1 calc R
C4A C 1.0595(2) 0.36452(19) 0.72204(14) 0.0334(4) Uani 1 1 d .
H4AB H 1.0995 0.4236 0.7455 0.040 Uiso 1 1 calc R
C5A C 1.1013(2) 0.2277(2) 0.76940(13) 0.0332(4) Uani 1 1 d .
H5A H 1.1696 0.1966 0.8237 0.040 Uiso 1 1 calc R
C6A C 1.0435(2) 0.13603(18) 0.73749(13) 0.0294(3) Uani 1 1 d .
H6A H 1.0709 0.0443 0.7695 0.035 Uiso 1 1 calc R
C7A C 0.94352(18) 0.18709(16) 0.65626(12) 0.0234(3) Uani 1 1 d .
C8A C 0.8646(2) 0.11635(16) 0.60401(13) 0.0264(3) Uani 1 1 d .
C9A C 0.7000(2) 0.18511(19) 0.44763(14) 0.0323(4) Uani 1 1 d .
H9AA H 0.7638 0.0881 0.4295 0.039 Uiso 1 1 calc R
H9AB H 0.7077 0.2447 0.3793 0.039 Uiso 1 1 calc R
C10A C 0.5125(2) 0.20769(17) 0.49273(13) 0.0286(3) Uani 1 1 d .
H10C H 0.5051 0.1406 0.5561 0.034 Uiso 1 1 calc R
H10D H 0.4504 0.3015 0.5182 0.034 Uiso 1 1 calc R
C11A C 0.4302(2) 0.19025(17) 0.40536(13) 0.0278(3) Uani 1 1 d .

loop_
_atom_site_aniso_label
_atom_site_aniso_U_11
_atom_site_aniso_U_22
_atom_site_aniso_U_33
_atom_site_aniso_U_23
_atom_site_aniso_U_13
_atom_site_aniso_U_12
O1 0.0433(7) 0.0346(6) 0.0450(7) -0.0064(5) -0.0064(6) -0.0209(6)
O2 0.0450(7) 0.0304(6) 0.0400(7) 0.0060(5) -0.0186(6) -0.0111(5)
O3 0.0332(6) 0.0299(6) 0.0271(6) -0.0034(4) -0.0130(5) -0.0102(5)
O4 0.0289(6) 0.0388(6) 0.0348(6) -0.0101(5) -0.0144(5) -0.0079(5)
N1 0.0280(7) 0.0294(7) 0.0271(7) -0.0051(5) -0.0118(5) -0.0087(5)
C1 0.0236(7) 0.0285(7) 0.0264(7) -0.0051(6) -0.0033(6) -0.0091(6)
C2 0.0214(7) 0.0290(7) 0.0220(7) -0.0028(6) -0.0036(5) -0.0075(6)
C3 0.0272(8) 0.0350(8) 0.0265(8) 0.0038(6) -0.0038(6) -0.0064(7)
C4 0.0236(8) 0.0541(11) 0.0228(8) -0.0005(7) -0.0088(6) -0.0042(7)
C5 0.0229(8) 0.0575(11) 0.0311(8) -0.0134(8) -0.0065(6) -0.0133(7)
C6 0.0255(8) 0.0368(9) 0.0331(8) -0.0074(7) -0.0058(6) -0.0126(7)
C7 0.0208(7) 0.0278(7) 0.0237(7) -0.0029(6) -0.0057(5) -0.0070(6)
C8 0.0257(7) 0.0263(7) 0.0265(7) -0.0028(6) -0.0080(6) -0.0066(6)
C9 0.0310(8) 0.0429(9) 0.0281(8) -0.0098(7) -0.0133(7) -0.0092(7)
C10 0.0294(8) 0.0278(7) 0.0264(7) -0.0038(6) -0.0116(6) -0.0110(6)
C11 0.0284(7) 0.0212(7) 0.0283(7) -0.0007(6) -0.0104(6) -0.0110(6)
O1A 0.0393(7) 0.0353(7) 0.0389(7) 0.0092(5) -0.0184(5) -0.0107(5)
O2A 0.0491(8) 0.0296(6) 0.0487(8) 0.0003(5) -0.0168(6) -0.0202(6)
O3A 0.0287(6) 0.0695(9) 0.0316(6) -0.0187(6) -0.0092(5) -0.0134(6)
O4A 0.0347(7) 0.0907(11) 0.0343(7) -0.0210(7) -0.0045(5) -0.0318(7)
N1A 0.0261(6) 0.0297(7) 0.0272(7) -0.0042(5) -0.0109(5) -0.0094(5)
C1A 0.0218(7) 0.0284(7) 0.0254(7) -0.0019(6) -0.0061(6) -0.0074(6)
C2A 0.0201(7) 0.0270(7) 0.0239(7) -0.0028(6) -0.0044(5) -0.0088(6)
C3A 0.0289(8) 0.0295(8) 0.0335(8) -0.0046(6) -0.0032(6) -0.0143(7)
C4A 0.0284(8) 0.0446(10) 0.0360(9) -0.0124(7) -0.0042(7) -0.0204(7)
C5A 0.0267(8) 0.0515(10) 0.0253(8) -0.0054(7) -0.0083(6) -0.0161(7)
C6A 0.0292(8) 0.0335(8) 0.0255(7) 0.0026(6) -0.0095(6) -0.0115(7)
C7A 0.0215(7) 0.0272(7) 0.0228(7) -0.0026(6) -0.0044(5) -0.0102(6)
C8A 0.0263(7) 0.0278(7) 0.0268(7) -0.0027(6) -0.0074(6) -0.0104(6)
C9A 0.0290(8) 0.0438(9) 0.0282(8) -0.0106(7) -0.0102(6) -0.0126(7)
C10A 0.0308(8) 0.0322(8) 0.0261(7) -0.0047(6) -0.0108(6) -0.0115(7)
C11A 0.0281(8) 0.0297(8) 0.0277(8) -0.0040(6) -0.0101(6) -0.0099(6)

loop_
_atom_type_symbol
_atom_type_description
_atom_type_scat_dispersion_real
_atom_type_scat_dispersion_imag
_atom_type_scat_source
C C 0.0033 0.0016 'International Tables Vol C Tables 4.2.6.8 and 6.1.1.4'
H H 0.0000 0.0000 'International Tables Vol C Tables 4.2.6.8 and 6.1.1.4'
N N 0.0061 0.0033 'International Tables Vol C Tables 4.2.6.8 and 6.1.1.4'
O O 0.0106 0.0060 'International Tables Vol C Tables 4.2.6.8 and 6.1.1.4'

loop_
_geom_angle_atom_site_label_1
_geom_angle_atom_site_label_2
_geom_angle_atom_site_label_3
_geom_angle
C11 O4 H4 109.5
C1 N1 C9 123.58(14)
C8 N1 C1 112.17(12)
C8 N1 C9 124.09(14)
O1 C1 N1 124.74(15)
O1 C1 C2 129.49(15)
N1 C1 C2 105.77(13)
C3 C2 C1 130.34(15)
C3 C2 C7 121.70(15)
C7 C2 C1 107.96(13)
C2 C3 H3 121.5
C2 C3 C4 117.08(16)
C4 C3 H3 121.5
C3 C4 H4A 119.4
C5 C4 C3 121.29(16)
C5 C4 H4A 119.4
C4 C5 H5 119.2
C4 C5 C6 121.63(16)
C6 C5 H5 119.2
C5 C6 H6 121.7
C7 C6 C5 116.66(16)
C7 C6 H6 121.7
C2 C7 C8 108.38(13)
C6 C7 C2 121.65(15)
C6 C7 C8 129.96(15)
O2 C8 N1 125.22(15)
O2 C8 C7 129.05(15)
N1 C8 C7 105.73(13)
N1 C9 H9A 109.1
N1 C9 H9B 109.1
N1 C9 C10 112.61(13)
H9A C9 H9B 107.8
C10 C9 H9A 109.1
C10 C9 H9B 109.1
C9 C10 H10A 109.4
C9 C10 H10B 109.4
H10A C10 H10B 108.0
C11 C10 C9 111.26(13)
C11 C10 H10A 109.4
C11 C10 H10B 109.4
O3 C11 O4 123.86(14)
O3 C11 C10 123.37(14)
O4 C11 C10 112.77(13)
C11A O4A H4AA 109.5
C1A N1A C8A 111.99(12)
C1A N1A C9A 123.99(13)
C8A N1A C9A 123.66(13)
O1A C1A N1A 124.52(15)
O1A C1A C2A 129.50(15)
N1A C1A C2A 105.98(13)
C3A C2A C1A 130.58(14)
C3A C2A C7A 121.49(14)
C7A C2A C1A 107.93(13)
C2A C3A H3A 121.4
C2A C3A C4A 117.11(15)
C4A C3A H3A 121.4
C3A C4A H4AB 119.4
C5A C4A C3A 121.29(15)
C5A C4A H4AB 119.4
C4A C5A H5A 119.3
C4A C5A C6A 121.38(15)
C6A C5A H5A 119.3
C5A C6A H6A 121.5
C7A C6A C5A 117.01(15)
C7A C6A H6A 121.5
C2A C7A C8A 108.24(13)
C6A C7A C2A 121.72(14)
C6A C7A C8A 130.04(15)
O2A C8A N1A 124.85(14)
O2A C8A C7A 129.29(15)
N1A C8A C7A 105.86(13)
N1A C9A H9AA 109.0
N1A C9A H9AB 109.0
N1A C9A C10A 112.87(13)
H9AA C9A H9AB 107.8
C10A C9A H9AA 109.0
C10A C9A H9AB 109.0
C9A C10A H10C 109.4
C9A C10A H10D 109.4
H10C C10A H10D 108.0
C11A C10A C9A 111.15(13)
C11A C10A H10C 109.4
C11A C10A H10D 109.4
O3A C11A O4A 123.37(14)
O3A C11A C10A 123.10(14)
O4A C11A C10A 113.51(14)

loop_
_geom_bond_atom_site_label_1
_geom_bond_atom_site_label_2
_geom_bond_distance
O1 C1 1.205(2)
O2 C8 1.206(2)
O3 C11 1.2161(19)
O4 H4 0.8200
O4 C11 1.3244(19)
N1 C1 1.396(2)
N1 C8 1.394(2)
N1 C9 1.4564(19)
C1 C2 1.490(2)
C2 C3 1.379(2)
C2 C7 1.387(2)
C3 H3 0.9300
C3 C4 1.388(3)
C4 H4A 0.9300
C4 C5 1.384(3)
C5 H5 0.9300
C5 C6 1.395(2)
C6 H6 0.9300
C6 C7 1.381(2)
C7 C8 1.487(2)
C9 H9A 0.9700
C9 H9B 0.9700
C9 C10 1.515(2)
C10 H10A 0.9700
C10 H10B 0.9700
C10 C11 1.502(2)
O1A C1A 1.2101(19)
O2A C8A 1.208(2)
O3A C11A 1.211(2)
O4A H4AA 0.8200
O4A C11A 1.308(2)
N1A C1A 1.392(2)
N1A C8A 1.393(2)
N1A C9A 1.4538(19)
C1A C2A 1.487(2)
C2A C3A 1.378(2)
C2A C7A 1.386(2)
C3A H3A 0.9300
C3A C4A 1.391(2)
C4A H4AB 0.9300
C4A C5A 1.385(3)
C5A H5A 0.9300
C5A C6A 1.389(2)
C6A H6A 0.9300
C6A C7A 1.379(2)
C7A C8A 1.485(2)
C9A H9AA 0.9700
C9A H9AB 0.9700
C9A C10A 1.512(2)
C10A H10C 0.9700
C10A H10D 0.9700
C10A C11A 1.498(2)

loop_
_geom_hbond_atom_site_label_D
_geom_hbond_atom_site_label_H
_geom_hbond_atom_site_label_A
_geom_hbond_distance_DH
_geom_hbond_distance_HA
_geom_hbond_distance_DA
_geom_hbond_angle_DHA
_geom_hbond_site_symmetry_A
O4 H4 O3A 0.82 1.89 2.7088(17) 175.3 2_565
O4A H4AA O3 0.82 1.89 2.6858(18) 163.8 2_565
O4A H4AA O2A 0.82 2.64 3.1091(19) 117.7 2_656

loop_
_geom_torsion_atom_site_label_1
_geom_torsion_atom_site_label_2
_geom_torsion_atom_site_label_3
_geom_torsion_atom_site_label_4
_geom_torsion
O1 C1 C2 C3 -1.0(3)
O1 C1 C2 C7 179.53(16)
N1 C1 C2 C3 179.39(16)
N1 C1 C2 C7 -0.06(16)
N1 C9 C10 C11 -177.04(13)
C1 N1 C8 O2 -179.60(15)
C1 N1 C8 C7 0.20(17)
C1 N1 C9 C10 97.04(18)
C1 C2 C3 C4 -178.71(15)
C1 C2 C7 C6 179.23(14)
C1 C2 C7 C8 0.17(16)
C2 C3 C4 C5 -0.3(2)
C2 C7 C8 O2 179.56(16)
C2 C7 C8 N1 -0.23(17)
C3 C2 C7 C6 -0.3(2)
C3 C2 C7 C8 -179.33(14)
C3 C4 C5 C6 -0.5(3)
C4 C5 C6 C7 0.9(2)
C5 C6 C7 C2 -0.5(2)
C5 C6 C7 C8 178.34(15)
C6 C7 C8 O2 0.6(3)
C6 C7 C8 N1 -179.18(16)
C7 C2 C3 C4 0.7(2)
C8 N1 C1 O1 -179.70(15)
C8 N1 C1 C2 -0.09(17)
C8 N1 C9 C10 -87.92(19)
C9 N1 C1 O1 -4.1(2)
C9 N1 C1 C2 175.47(13)
C9 N1 C8 O2 4.9(3)
C9 N1 C8 C7 -175.35(13)
C9 C10 C11 O3 5.8(2)
C9 C10 C11 O4 -174.22(13)
O1A C1A C2A C3A -0.1(3)
O1A C1A C2A C7A -179.38(16)
N1A C1A C2A C3A 179.59(15)
N1A C1A C2A C7A 0.28(16)
N1A C9A C10A C11A 173.72(14)
C1A N1A C8A O2A 180.00(15)
C1A N1A C8A C7A -0.13(17)
C1A N1A C9A C10A -96.83(18)
C1A C2A C3A C4A -179.01(15)
C1A C2A C7A C6A 179.10(14)
C1A C2A C7A C8A -0.36(16)
C2A C3A C4A C5A 0.1(2)
C2A C7A C8A O2A -179.82(17)
C2A C7A C8A N1A 0.31(16)
C3A C2A C7A C6A -0.3(2)
C3A C2A C7A C8A -179.74(14)
C3A C4A C5A C6A -0.4(3)
C4A C5A C6A C7A 0.4(2)
C5A C6A C7A C2A 0.0(2)
C5A C6A C7A C8A 179.32(15)
C6A C7A C8A O2A 0.8(3)
C6A C7A C8A N1A -179.09(15)
C7A C2A C3A C4A 0.2(2)
C8A N1A C1A O1A 179.59(15)
C8A N1A C1A C2A -0.09(17)
C8A N1A C9A C10A 90.54(19)
C9A N1A C1A O1A 6.2(2)
C9A N1A C1A C2A -173.48(13)
C9A N1A C8A O2A -6.6(3)
C9A N1A C8A C7A 173.29(13)
C9A C10A C11A O3A -1.5(2)
C9A C10A C11A O4A 179.63(16)
